data_1546457
loop_
_publ_author_name
'B\"oser, Richard'
'Haufe, Lisa Cathrin'
'Freytag, Matthias'
'Jones, P. G.'
'H\"orner, Gerald'
'Ren\'e, Frank'

_publ_section_title
;
 Completing the series of boron-nucleophilic cyanoborates: Boryl anions of
 type (NHC)&#x2212;B(CN)2&#x2212;
;
_journal_name_full 'Chem. Sci.'
_journal_paper_doi 10.1039/C7SC02238G
_journal_year 2017
_chemical_formula_sum 'C23 H24 B I N4'
_chemical_formula_weight 494.17
_chemical_name_systematic
; 
 ? 
;
_space_group_IT_number 14
_symmetry_cell_setting monoclinic
_symmetry_space_group_name_Hall '-P 2yn'
_symmetry_space_group_name_H-M 'P 1 21/n 1'
_atom_sites_solution_hydrogens geom
_atom_sites_solution_primary direct
_atom_sites_solution_secondary difmap
_audit_creation_method SHELXL-97
_audit_update_record
;
2017-05-17 deposited with the CCDC.
2017-07-03 downloaded from the CCDC.
;
_cell_angle_alpha 90.00
_cell_angle_beta 90.036(2)
_cell_angle_gamma 90.00
_cell_formula_units_Z 12
_cell_length_a 16.5750(3)
_cell_length_b 17.3066(2)
_cell_length_c 23.9859(4)
_cell_measurement_reflns_used 67603
_cell_measurement_temperature 100(2)
_cell_measurement_theta_max 30.6520
_cell_measurement_theta_min 2.6370
_cell_volume 6880.52(19)
_computing_cell_refinement
; 
CrysAlisPro, Agilent Technologies, 
Version 1.171.37.35 (release 13-08-2014 CrysAlis171 .NET) 
(compiled Aug 13 2014,18:06:01)  
;
_computing_data_collection
; 
CrysAlisPro, Agilent Technologies, 
Version 1.171.37.35 (release 13-08-2014 CrysAlis171 .NET) 
(compiled Aug 13 2014,18:06:01)  
;
_computing_data_reduction
; 
CrysAlisPro, Agilent Technologies, 
Version 1.171.37.35 (release 13-08-2014 CrysAlis171 .NET) 
(compiled Aug 13 2014,18:06:01) 
;
_computing_molecular_graphics 'Bruker XP'
_computing_publication_material SHELXL-97
_computing_structure_refinement 'SHELXL-97 (Sheldrick, 1997)'
_computing_structure_solution 'SHELXS-97 (Sheldrick, 1990)'
_diffrn_ambient_temperature 100(2)
_diffrn_detector_area_resol_mean 16.1419
_diffrn_measured_fraction_theta_full 0.997
_diffrn_measured_fraction_theta_max 0.997
_diffrn_measurement_device_type 'Oxford Diffraction Xcalibur, Eos'
_diffrn_measurement_method '\w scans'
_diffrn_radiation_monochromator graphite
_diffrn_radiation_type 'Mo K\a'
_diffrn_radiation_wavelength 0.71073
_diffrn_reflns_av_R_equivalents 0.0571
_diffrn_reflns_av_sigmaI/netI 0.0239
_diffrn_reflns_limit_h_max 23
_diffrn_reflns_limit_h_min -23
_diffrn_reflns_limit_k_max 24
_diffrn_reflns_limit_k_min -24
_diffrn_reflns_limit_l_max 33
_diffrn_reflns_limit_l_min -33
_diffrn_reflns_number 398935
_diffrn_reflns_theta_full 30.03
_diffrn_reflns_theta_max 30.03
_diffrn_reflns_theta_min 2.35
_diffrn_source 'Enhance (Mo) X-ray Source'
_exptl_absorpt_coefficient_mu 1.412
_exptl_absorpt_correction_T_max 1.00000
_exptl_absorpt_correction_T_min 0.97981
_exptl_absorpt_correction_type multi-scan
_exptl_absorpt_process_details
; 
CrysAlisPro, Agilent Technologies, 
Version 1.171.37.35 (release 13-08-2014 CrysAlis171 .NET) 
(compiled Aug 13 2014,18:06:01) 
;
_exptl_crystal_colour colourless
_exptl_crystal_density_diffrn 1.431
_exptl_crystal_density_method 'not measured'
_exptl_crystal_description 'cut needle'
_exptl_crystal_F_000 2976
_exptl_crystal_size_max 0.22
_exptl_crystal_size_mid 0.20
_exptl_crystal_size_min 0.18
_refine_diff_density_max 0.538
_refine_diff_density_min -0.486
_refine_diff_density_rms 0.078
_refine_ls_extinction_method none
_refine_ls_goodness_of_fit_ref 1.059
_refine_ls_hydrogen_treatment constr
_refine_ls_matrix_type full
_refine_ls_number_parameters 803
_refine_ls_number_reflns 20085
_refine_ls_number_restraints 0
_refine_ls_restrained_S_all 1.059
_refine_ls_R_factor_all 0.0358
_refine_ls_R_factor_gt 0.0292
_refine_ls_shift/su_max 0.003
_refine_ls_shift/su_mean 0.000
_refine_ls_structure_factor_coef Fsqd
_refine_ls_weighting_details 'calc w=1/[\s^2^(Fo^2^)+(0.0234P)^2^+4.7333P] where P=(Fo^2^+2Fc^2^)/3'
_refine_ls_weighting_scheme calc
_refine_ls_wR_factor_gt 0.0606
_refine_ls_wR_factor_ref 0.0627
_reflns_number_gt 18168
_reflns_number_total 20085
_reflns_threshold_expression >2sigma(I)
_cod_data_source_file c7sc02238g2.cif
_cod_data_source_block rene05b
_cod_original_cell_volume 6880.51(19)
_cod_original_sg_symbol_H-M 'P 21/n'
_cod_database_code 1546457

loop_
_symmetry_equiv_pos_as_xyz
'x, y, z'
'-x+1/2, y+1/2, -z+1/2'
'-x, -y, -z'
'x-1/2, -y-1/2, z-1/2'

loop_
_atom_site_label
_atom_site_type_symbol
_atom_site_fract_x
_atom_site_fract_y
_atom_site_fract_z
_atom_site_U_iso_or_equiv
_atom_site_adp_type
_atom_site_occupancy
_atom_site_symmetry_multiplicity
_atom_site_calc_flag
_atom_site_refinement_flags
I I 0.717940(10) 0.783279(9) 0.889576(7) 0.02150(4) Uani 1 1 d .
B1 B 0.73105(15) 0.65325(15) 0.87698(10) 0.0119(4) Uani 1 1 d .
N1 N 0.78886(11) 0.60206(11) 0.97305(8) 0.0120(4) Uani 1 1 d .
N2 N 0.65935(11) 0.59684(12) 0.96654(8) 0.0124(4) Uani 1 1 d .
N3 N 0.86961(13) 0.63555(13) 0.81722(9) 0.0210(5) Uani 1 1 d .
N4 N 0.61392(13) 0.61560(15) 0.80168(9) 0.0245(5) Uani 1 1 d .
C1 C 0.72656(14) 0.61432(12) 0.93771(9) 0.0113(4) Uani 1 1 d .
C2 C 0.75988(14) 0.57834(16) 1.02453(10) 0.0173(5) Uani 1 1 d .
H2 H 0.7911 0.5664 1.0566 0.021 Uiso 1 1 calc R
C3 C 0.67941(15) 0.57553(15) 1.02031(10) 0.0186(5) Uani 1 1 d .
H3 H 0.6428 0.5615 1.0490 0.022 Uiso 1 1 calc R
C4 C 0.87424(14) 0.60329(15) 0.96059(10) 0.0134(5) Uani 1 1 d .
C5 C 0.92027(14) 0.66677(14) 0.97730(10) 0.0151(4) Uani 1 1 d .
C6 C 1.00265(14) 0.66403(15) 0.96633(11) 0.0186(5) Uani 1 1 d .
H6 H 1.0355 0.7064 0.9771 0.022 Uiso 1 1 calc R
C7 C 1.03829(13) 0.60095(15) 0.94001(10) 0.0172(5) Uani 1 1 d .
C8 C 0.98995(15) 0.53861(15) 0.92555(10) 0.0178(5) Uani 1 1 d .
H8 H 1.0141 0.4949 0.9084 0.021 Uiso 1 1 calc R
C9 C 0.90773(14) 0.53819(14) 0.93539(10) 0.0153(5) Uani 1 1 d .
C10 C 0.88420(16) 0.73414(15) 1.00775(12) 0.0237(6) Uani 1 1 d .
H10A H 0.9251 0.7745 1.0124 0.036 Uiso 1 1 calc R
H10B H 0.8653 0.7172 1.0445 0.036 Uiso 1 1 calc R
H10C H 0.8386 0.7547 0.9863 0.036 Uiso 1 1 calc R
C11 C 1.12767(15) 0.59957(17) 0.92897(12) 0.0260(6) Uani 1 1 d .
H11A H 1.1513 0.6493 0.9397 0.039 Uiso 1 1 calc R
H11B H 1.1372 0.5904 0.8892 0.039 Uiso 1 1 calc R
H11C H 1.1527 0.5581 0.9508 0.039 Uiso 1 1 calc R
C12 C 0.85668(17) 0.46981(15) 0.91925(12) 0.0239(6) Uani 1 1 d .
H12A H 0.8187 0.4851 0.8899 0.036 Uiso 1 1 calc R
H12B H 0.8266 0.4516 0.9519 0.036 Uiso 1 1 calc R
H12C H 0.8915 0.4282 0.9054 0.036 Uiso 1 1 calc R
C13 C 0.57651(12) 0.59772(14) 0.94732(10) 0.0117(4) Uani 1 1 d .
C14 C 0.52659(14) 0.65860(14) 0.96360(10) 0.0148(5) Uani 1 1 d .
C15 C 0.44709(14) 0.65742(15) 0.94520(10) 0.0163(5) Uani 1 1 d .
H15 H 0.4120 0.6983 0.9557 0.020 Uiso 1 1 calc R
C16 C 0.41746(14) 0.59799(15) 0.91177(10) 0.0171(5) Uani 1 1 d .
C17 C 0.46836(13) 0.53706(14) 0.89830(10) 0.0155(5) Uani 1 1 d .
H17 H 0.4482 0.4958 0.8762 0.019 Uiso 1 1 calc R
C18 C 0.54810(14) 0.53480(14) 0.91634(10) 0.0145(5) Uani 1 1 d .
C19 C 0.55562(16) 0.72213(16) 1.00144(12) 0.0243(5) Uani 1 1 d .
H19A H 0.5193 0.7666 0.9984 0.036 Uiso 1 1 calc R
H19B H 0.6102 0.7376 0.9905 0.036 Uiso 1 1 calc R
H19C H 0.5563 0.7035 1.0400 0.036 Uiso 1 1 calc R
C20 C 0.33140(14) 0.59997(16) 0.89149(12) 0.0262(5) Uani 1 1 d .
H20A H 0.3284 0.6300 0.8569 0.039 Uiso 1 1 calc R
H20B H 0.2972 0.6241 0.9199 0.039 Uiso 1 1 calc R
H20C H 0.3127 0.5471 0.8845 0.039 Uiso 1 1 calc R
C21 C 0.60061(16) 0.46612(15) 0.90388(12) 0.0217(5) Uani 1 1 d .
H21A H 0.5680 0.4255 0.8865 0.033 Uiso 1 1 calc R
H21B H 0.6241 0.4466 0.9386 0.033 Uiso 1 1 calc R
H21C H 0.6439 0.4815 0.8784 0.033 Uiso 1 1 calc R
C22 C 0.81364(14) 0.64180(13) 0.84467(10) 0.0136(4) Uani 1 1 d .
C23 C 0.66058(14) 0.63009(15) 0.83525(10) 0.0153(5) Uani 1 1 d .
I' I 0.772011(14) 0.781809(10) 0.217507(7) 0.02422(4) Uani 1 1 d .
B1' B 0.75923(15) 0.65030(16) 0.20914(12) 0.0140(5) Uani 1 1 d .
N1' N 0.82845(12) 0.59697(12) 0.30085(8) 0.0131(4) Uani 1 1 d .
N2' N 0.69890(12) 0.60598(11) 0.30621(8) 0.0125(4) Uani 1 1 d .
N3' N 0.87732(15) 0.60717(17) 0.13695(10) 0.0315(6) Uani 1 1 d .
N4' N 0.62117(13) 0.63257(13) 0.14836(9) 0.0195(5) Uani 1 1 d .
C1' C 0.76192(15) 0.61494(13) 0.27079(9) 0.0111(4) Uani 1 1 d .
C2' C 0.80711(15) 0.57812(15) 0.35491(10) 0.0179(5) Uani 1 1 d .
H2' H 0.8427 0.5637 0.3842 0.022 Uiso 1 1 calc R
C3' C 0.72647(16) 0.58410(15) 0.35810(10) 0.0183(5) Uani 1 1 d .
H3' H 0.6943 0.5749 0.3902 0.022 Uiso 1 1 calc R
C4' C 0.91152(14) 0.59475(14) 0.28212(9) 0.0134(5) Uani 1 1 d .
C5' C 0.96217(14) 0.65604(14) 0.29589(10) 0.0151(5) Uani 1 1 d .
C6' C 1.04219(15) 0.65121(15) 0.27893(10) 0.0176(5) Uani 1 1 d .
H6' H 1.0781 0.6921 0.2879 0.021 Uiso 1 1 calc R
C7' C 1.07096(14) 0.58809(15) 0.24920(10) 0.0183(5) Uani 1 1 d .
C8' C 1.01848(15) 0.52707(14) 0.23759(10) 0.0186(5) Uani 1 1 d .
H8' H 1.0380 0.4835 0.2176 0.022 Uiso 1 1 calc R
C9' C 0.93865(14) 0.52848(14) 0.25444(10) 0.0162(5) Uani 1 1 d .
C10' C 0.93408(16) 0.72340(15) 0.33088(11) 0.0233(5) Uani 1 1 d .
H10D H 0.9290 0.7070 0.3698 0.035 Uiso 1 1 calc R
H10E H 0.8816 0.7414 0.3172 0.035 Uiso 1 1 calc R
H10F H 0.9734 0.7655 0.3283 0.035 Uiso 1 1 calc R
C11' C 1.15765(15) 0.58668(18) 0.23068(12) 0.0276(6) Uani 1 1 d .
H11D H 1.1717 0.5345 0.2181 0.041 Uiso 1 1 calc R
H11E H 1.1926 0.6013 0.2619 0.041 Uiso 1 1 calc R
H11F H 1.1652 0.6233 0.2000 0.041 Uiso 1 1 calc R
C12' C 0.88374(16) 0.46043(15) 0.24363(12) 0.0235(5) Uani 1 1 d .
H12D H 0.8366 0.4776 0.2222 0.035 Uiso 1 1 calc R
H12E H 0.8659 0.4385 0.2792 0.035 Uiso 1 1 calc R
H12F H 0.9130 0.4210 0.2224 0.035 Uiso 1 1 calc R
C13' C 0.61336(14) 0.61002(14) 0.29375(10) 0.0118(4) Uani 1 1 d .
C14' C 0.56999(15) 0.67498(14) 0.31007(10) 0.0165(5) Uani 1 1 d .
C15' C 0.48767(15) 0.67557(15) 0.29928(11) 0.0187(5) Uani 1 1 d .
H15' H 0.4566 0.7192 0.3101 0.022 Uiso 1 1 calc R
C16' C 0.44953(15) 0.61397(16) 0.27305(10) 0.0196(5) Uani 1 1 d .
C17' C 0.49488(14) 0.54898(15) 0.25898(11) 0.0188(5) Uani 1 1 d .
H17' H 0.4688 0.5062 0.2418 0.023 Uiso 1 1 calc R
C18' C 0.57739(14) 0.54521(14) 0.26945(10) 0.0141(4) Uani 1 1 d .
C19' C 0.60924(17) 0.74124(15) 0.34086(12) 0.0246(6) Uani 1 1 d .
H19D H 0.5724 0.7855 0.3415 0.037 Uiso 1 1 calc R
H19E H 0.6593 0.7558 0.3219 0.037 Uiso 1 1 calc R
H19F H 0.6214 0.7253 0.3792 0.037 Uiso 1 1 calc R
C20' C 0.36055(15) 0.61662(17) 0.26050(13) 0.0272(6) Uani 1 1 d .
H20D H 0.3395 0.5638 0.2576 0.041 Uiso 0.50 1 calc PR
H20E H 0.3517 0.6438 0.2252 0.041 Uiso 0.50 1 calc PR
H20F H 0.3325 0.6440 0.2905 0.041 Uiso 0.50 1 calc PR
H20G H 0.3429 0.6706 0.2579 0.041 Uiso 0.50 1 calc PR
H20H H 0.3308 0.5906 0.2904 0.041 Uiso 0.50 1 calc PR
H20I H 0.3500 0.5904 0.2250 0.041 Uiso 0.50 1 calc PR
C21' C 0.62482(15) 0.47390(14) 0.25480(11) 0.0202(5) Uani 1 1 d .
H21D H 0.5876 0.4317 0.2457 0.030 Uiso 1 1 calc R
H21E H 0.6585 0.4589 0.2866 0.030 Uiso 1 1 calc R
H21F H 0.6593 0.4847 0.2225 0.030 Uiso 1 1 calc R
C22' C 0.83042(15) 0.62504(16) 0.16935(10) 0.0188(5) Uani 1 1 d .
C23' C 0.67682(14) 0.63892(13) 0.17607(10) 0.0137(4) Uani 1 1 d .
I" I 0.761817(11) 0.784444(10) 0.554923(7) 0.02379(5) Uani 1 1 d .
B1" B 0.76299(14) 0.65379(16) 0.54374(11) 0.0124(5) Uani 1 1 d .
N1" N 0.83202(12) 0.60366(12) 0.63672(8) 0.0124(4) Uani 1 1 d .
N2" N 0.70190(11) 0.59952(12) 0.63749(8) 0.0128(4) Uani 1 1 d .
N3" N 0.89038(13) 0.62808(13) 0.47448(9) 0.0194(4) Uani 1 1 d .
N4" N 0.63176(14) 0.62293(15) 0.47853(10) 0.0264(5) Uani 1 1 d .
C1" C 0.76580(13) 0.61570(12) 0.60462(9) 0.0110(4) Uani 1 1 d .
C2" C 0.80966(15) 0.58154(15) 0.68954(10) 0.0182(5) Uani 1 1 d .
H2" H 0.8449 0.5702 0.7197 0.022 Uiso 1 1 calc R
C3" C 0.72833(16) 0.57901(15) 0.69047(10) 0.0188(5) Uani 1 1 d .
H3" H 0.6954 0.5657 0.7214 0.023 Uiso 1 1 calc R
C4" C 0.91630(13) 0.60629(13) 0.61960(10) 0.0125(4) Uani 1 1 d .
C5" C 0.96299(14) 0.66963(14) 0.63572(10) 0.0146(5) Uani 1 1 d .
C6" C 1.04371(14) 0.66939(14) 0.62001(10) 0.0180(5) Uani 1 1 d .
H6" H 1.0772 0.7114 0.6307 0.022 Uiso 1 1 calc R
C7" C 1.07654(14) 0.60938(15) 0.58913(10) 0.0174(5) Uani 1 1 d .
C8" C 1.02806(14) 0.54605(14) 0.57590(10) 0.0161(5) Uani 1 1 d .
H8" H 1.0507 0.5042 0.5556 0.019 Uiso 1 1 calc R
C9" C 0.94770(14) 0.54276(14) 0.59168(10) 0.0134(4) Uani 1 1 d .
C10" C 0.92902(16) 0.73467(15) 0.67034(11) 0.0231(5) Uani 1 1 d .
H10G H 0.9150 0.7152 0.7075 0.035 Uiso 1 1 calc R
H10H H 0.8806 0.7553 0.6522 0.035 Uiso 1 1 calc R
H10I H 0.9694 0.7757 0.6739 0.035 Uiso 1 1 calc R
C11" C 1.16333(15) 0.61237(17) 0.57021(12) 0.0270(6) Uani 1 1 d .
H11G H 1.1664 0.6376 0.5337 0.041 Uiso 1 1 calc R
H11H H 1.1847 0.5597 0.5674 0.041 Uiso 1 1 calc R
H11I H 1.1953 0.6418 0.5973 0.041 Uiso 1 1 calc R
C12" C 0.89742(15) 0.47212(14) 0.57892(11) 0.0194(5) Uani 1 1 d .
H12G H 0.9308 0.4337 0.5597 0.029 Uiso 1 1 calc R
H12H H 0.8520 0.4867 0.5550 0.029 Uiso 1 1 calc R
H12I H 0.8769 0.4501 0.6138 0.029 Uiso 1 1 calc R
C13" C 0.61796(14) 0.59585(14) 0.62195(10) 0.0142(5) Uani 1 1 d .
C14" C 0.56751(14) 0.65759(15) 0.63645(10) 0.0163(5) Uani 1 1 d .
C15" C 0.48657(14) 0.65115(15) 0.62177(11) 0.0200(5) Uani 1 1 d .
H15" H 0.4508 0.6922 0.6307 0.024 Uiso 1 1 calc R
C16" C 0.45632(14) 0.58639(16) 0.59437(10) 0.0201(5) Uani 1 1 d .
C17" C 0.50834(15) 0.52540(15) 0.58254(10) 0.0187(5) Uani 1 1 d .
H17" H 0.4878 0.4805 0.5647 0.022 Uiso 1 1 calc R
C18" C 0.58978(14) 0.52887(14) 0.59626(10) 0.0155(5) Uani 1 1 d .
C19" C 0.59799(17) 0.72647(16) 0.66795(12) 0.0257(6) Uani 1 1 d .
H19G H 0.5594 0.7690 0.6643 0.039 Uiso 1 1 calc R
H19H H 0.6503 0.7424 0.6527 0.039 Uiso 1 1 calc R
H19I H 0.6043 0.7130 0.7074 0.039 Uiso 1 1 calc R
C20" C 0.36810(15) 0.58144(17) 0.57939(12) 0.0278(6) Uani 1 1 d .
H20J H 0.3363 0.5722 0.6132 0.042 Uiso 1 1 calc R
H20K H 0.3597 0.5388 0.5531 0.042 Uiso 1 1 calc R
H20L H 0.3509 0.6301 0.5621 0.042 Uiso 1 1 calc R
C21" C 0.64510(16) 0.46244(15) 0.58314(12) 0.0224(5) Uani 1 1 d .
H21G H 0.6760 0.4742 0.5494 0.034 Uiso 1 1 calc R
H21H H 0.6131 0.4156 0.5771 0.034 Uiso 1 1 calc R
H21I H 0.6822 0.4542 0.6144 0.034 Uiso 1 1 calc R
C22" C 0.83877(14) 0.63735(13) 0.50547(10) 0.0134(4) Uani 1 1 d .
C23" C 0.68478(14) 0.63455(14) 0.50808(10) 0.0156(5) Uani 1 1 d .

loop_
_atom_site_aniso_label
_atom_site_aniso_U_11
_atom_site_aniso_U_22
_atom_site_aniso_U_33
_atom_site_aniso_U_23
_atom_site_aniso_U_13
_atom_site_aniso_U_12
I 0.02838(8) 0.01210(7) 0.02402(7) 0.00192(6) -0.00117(7) 0.00184(6)
B1 0.0117(11) 0.0140(11) 0.0098(11) -0.0006(8) 0.0002(8) 0.0002(9)
N1 0.0106(9) 0.0145(9) 0.0109(9) 0.0022(7) -0.0005(7) 0.0007(7)
N2 0.0119(9) 0.0164(10) 0.0088(9) 0.0013(7) -0.0002(7) 0.0004(7)
N3 0.0198(11) 0.0268(12) 0.0164(11) 0.0040(9) 0.0021(8) 0.0022(9)
N4 0.0198(11) 0.0388(13) 0.0147(11) 0.0022(9) 0.0008(8) -0.0085(10)
C1 0.0103(9) 0.0095(9) 0.0141(10) -0.0014(8) -0.0020(8) 0.0013(8)
C2 0.0173(11) 0.0267(13) 0.0079(10) 0.0053(9) -0.0016(8) -0.0003(9)
C3 0.0185(11) 0.0251(13) 0.0121(11) 0.0054(9) 0.0017(9) 0.0004(9)
C4 0.0114(10) 0.0167(11) 0.0122(11) 0.0022(9) -0.0024(8) 0.0010(8)
C5 0.0153(11) 0.0169(11) 0.0131(11) -0.0008(9) -0.0029(8) 0.0002(8)
C6 0.0139(11) 0.0220(12) 0.0198(12) 0.0007(10) -0.0052(9) -0.0040(9)
C7 0.0114(10) 0.0235(12) 0.0166(11) 0.0087(9) -0.0018(8) 0.0044(8)
C8 0.0193(12) 0.0188(12) 0.0154(11) 0.0031(9) 0.0007(9) 0.0078(9)
C9 0.0167(11) 0.0144(11) 0.0149(11) 0.0025(9) -0.0016(8) 0.0029(8)
C10 0.0216(13) 0.0221(13) 0.0274(14) -0.0105(10) -0.0062(10) -0.0001(9)
C11 0.0134(12) 0.0374(15) 0.0272(14) 0.0101(11) 0.0015(9) 0.0052(10)
C12 0.0257(14) 0.0163(12) 0.0298(15) -0.0050(11) 0.0019(10) 0.0006(9)
C13 0.0075(9) 0.0166(11) 0.0110(10) 0.0044(9) 0.0033(8) -0.0008(7)
C14 0.0152(11) 0.0184(12) 0.0108(11) -0.0012(9) 0.0029(8) 0.0006(8)
C15 0.0134(10) 0.0203(12) 0.0152(12) 0.0036(9) 0.0051(9) 0.0033(8)
C16 0.0131(11) 0.0236(12) 0.0145(11) 0.0044(9) 0.0023(8) -0.0024(9)
C17 0.0158(11) 0.0182(11) 0.0125(11) 0.0002(8) 0.0019(8) -0.0067(8)
C18 0.0160(11) 0.0122(11) 0.0153(12) 0.0006(9) 0.0028(8) -0.0025(8)
C19 0.0221(12) 0.0257(13) 0.0251(14) -0.0101(11) 0.0023(10) 0.0013(10)
C20 0.0128(11) 0.0361(14) 0.0297(14) 0.0026(12) -0.0001(11) -0.0028(9)
C21 0.0197(12) 0.0152(12) 0.0303(15) -0.0047(10) 0.0035(10) 0.0005(9)
C22 0.0140(10) 0.0141(10) 0.0128(11) 0.0010(8) -0.0017(8) -0.0010(8)
C23 0.0156(11) 0.0192(12) 0.0112(11) 0.0032(9) 0.0032(8) -0.0048(9)
I' 0.03393(10) 0.01394(8) 0.02479(9) 0.00337(6) -0.00407(7) -0.00627(7)
B1' 0.0144(12) 0.0155(12) 0.0120(11) -0.0016(10) -0.0004(9) -0.0011(9)
N1' 0.0144(9) 0.0143(9) 0.0108(10) 0.0014(7) -0.0018(7) -0.0010(7)
N2' 0.0139(9) 0.0148(9) 0.0090(9) 0.0004(7) 0.0009(7) 0.0002(7)
N3' 0.0237(12) 0.0550(17) 0.0159(11) 0.0028(11) 0.0001(9) 0.0155(11)
N4' 0.0201(11) 0.0198(11) 0.0188(11) 0.0022(9) -0.0018(8) -0.0030(8)
C1' 0.0110(10) 0.0110(10) 0.0113(9) -0.0008(8) -0.0021(8) 0.0013(9)
C2' 0.0211(12) 0.0230(12) 0.0097(11) 0.0038(9) -0.0023(9) -0.0013(9)
C3' 0.0205(12) 0.0239(12) 0.0104(10) 0.0031(9) 0.0007(9) -0.0022(10)
C4' 0.0129(11) 0.0160(12) 0.0112(11) 0.0018(8) -0.0039(8) 0.0001(8)
C5' 0.0151(11) 0.0161(11) 0.0140(11) 0.0003(9) -0.0049(8) -0.0007(8)
C6' 0.0146(11) 0.0209(12) 0.0173(12) 0.0037(9) -0.0052(8) -0.0030(9)
C7' 0.0133(11) 0.0240(12) 0.0177(11) 0.0074(9) -0.0021(9) 0.0037(9)
C8' 0.0175(12) 0.0190(12) 0.0195(12) 0.0024(9) -0.0029(9) 0.0087(9)
C9' 0.0173(11) 0.0160(11) 0.0153(12) 0.0021(9) -0.0052(9) 0.0018(9)
C10' 0.0237(13) 0.0231(13) 0.0232(13) -0.0099(10) -0.0013(10) -0.0052(10)
C11' 0.0138(12) 0.0360(15) 0.0330(15) 0.0059(12) 0.0011(10) 0.0037(11)
C12' 0.0228(13) 0.0147(12) 0.0329(15) -0.0048(10) -0.0030(11) 0.0007(9)
C13' 0.0103(10) 0.0155(11) 0.0096(10) 0.0029(9) 0.0012(8) -0.0010(8)
C14' 0.0191(11) 0.0162(11) 0.0142(11) 0.0006(9) 0.0044(9) 0.0009(9)
C15' 0.0189(12) 0.0192(12) 0.0180(12) 0.0029(9) 0.0068(9) 0.0045(9)
C16' 0.0132(11) 0.0275(14) 0.0183(12) 0.0067(10) 0.0057(9) -0.0017(10)
C17' 0.0161(11) 0.0210(12) 0.0193(13) 0.0031(10) 0.0009(9) -0.0065(9)
C18' 0.0155(11) 0.0149(11) 0.0118(10) 0.0017(8) 0.0021(8) -0.0016(8)
C19' 0.0284(14) 0.0186(12) 0.0268(14) -0.0083(10) 0.0026(11) 0.0009(10)
C20' 0.0148(12) 0.0352(15) 0.0315(15) 0.0085(12) 0.0034(10) -0.0009(10)
C21' 0.0216(12) 0.0154(12) 0.0234(13) -0.0035(10) -0.0011(10) 0.0021(9)
C22' 0.0169(12) 0.0286(13) 0.0108(11) 0.0018(10) -0.0035(9) 0.0055(9)
C23' 0.0168(11) 0.0131(11) 0.0112(11) 0.0022(8) 0.0010(8) 0.0007(8)
I" 0.03461(11) 0.01197(8) 0.02480(9) 0.00193(6) 0.00563(7) 0.00410(6)
B1" 0.0124(11) 0.0131(12) 0.0116(11) 0.0028(9) -0.0012(9) 0.0006(8)
N1" 0.0127(9) 0.0145(9) 0.0100(9) 0.0007(7) -0.0012(7) -0.0016(7)
N2" 0.0113(9) 0.0169(10) 0.0102(9) 0.0002(7) 0.0012(7) 0.0007(7)
N3" 0.0184(10) 0.0239(11) 0.0160(10) 0.0002(8) 0.0014(8) 0.0032(8)
N4" 0.0214(12) 0.0421(14) 0.0156(11) 0.0050(10) -0.0009(9) -0.0036(10)
C1" 0.0129(11) 0.0103(10) 0.0099(10) -0.0004(8) 0.0005(8) 0.0010(7)
C2" 0.0208(12) 0.0238(12) 0.0100(10) 0.0031(9) -0.0009(9) -0.0015(10)
C3" 0.0200(12) 0.0270(13) 0.0094(10) 0.0039(9) 0.0011(9) -0.0022(10)
C4" 0.0115(10) 0.0150(10) 0.0111(11) 0.0006(8) -0.0015(8) 0.0000(8)
C5" 0.0168(11) 0.0136(10) 0.0135(11) 0.0003(8) -0.0059(8) -0.0020(8)
C6" 0.0158(11) 0.0191(11) 0.0192(12) 0.0027(9) -0.0072(9) -0.0051(8)
C7" 0.0120(11) 0.0220(12) 0.0183(11) 0.0061(9) -0.0052(9) 0.0004(9)
C8" 0.0122(11) 0.0184(11) 0.0175(11) 0.0013(9) -0.0027(8) 0.0039(8)
C9" 0.0124(10) 0.0132(10) 0.0147(11) 0.0023(8) -0.0044(8) 0.0002(8)
C10" 0.0243(13) 0.0209(12) 0.0242(13) -0.0089(10) -0.0031(10) -0.0018(10)
C11" 0.0114(11) 0.0322(14) 0.0375(15) 0.0034(12) -0.0022(10) 0.0005(10)
C12" 0.0184(12) 0.0149(11) 0.0250(13) -0.0015(10) -0.0011(9) -0.0013(9)
C13" 0.0129(11) 0.0202(12) 0.0096(11) 0.0021(8) 0.0014(8) 0.0008(8)
C14" 0.0164(11) 0.0195(12) 0.0129(11) 0.0009(9) 0.0035(8) 0.0011(9)
C15" 0.0155(11) 0.0253(13) 0.0191(13) 0.0047(10) 0.0071(9) 0.0047(9)
C16" 0.0133(11) 0.0290(13) 0.0182(12) 0.0098(10) 0.0015(8) -0.0051(9)
C17" 0.0203(12) 0.0185(12) 0.0172(12) 0.0034(9) -0.0011(9) -0.0058(9)
C18" 0.0184(11) 0.0158(11) 0.0122(11) 0.0020(8) 0.0015(8) -0.0014(8)
C19" 0.0251(13) 0.0245(13) 0.0275(14) -0.0102(11) 0.0060(11) 0.0024(10)
C20" 0.0160(12) 0.0350(15) 0.0325(15) 0.0141(12) -0.0030(10) -0.0053(11)
C21" 0.0253(13) 0.0167(12) 0.0250(14) -0.0017(10) -0.0009(10) 0.0015(9)
C22" 0.0155(11) 0.0128(10) 0.0120(11) -0.0007(8) -0.0034(8) -0.0003(8)
C23" 0.0112(10) 0.0251(12) 0.0106(10) 0.0040(9) 0.0004(8) -0.0003(9)

loop_
_atom_type_symbol
_atom_type_description
_atom_type_scat_dispersion_real
_atom_type_scat_dispersion_imag
_atom_type_scat_source
C C 0.0033 0.0016 'International Tables Vol C Tables 4.2.6.8 and 6.1.1.4'
H H 0.0000 0.0000 'International Tables Vol C Tables 4.2.6.8 and 6.1.1.4'
B B 0.0013 0.0007 'International Tables Vol C Tables 4.2.6.8 and 6.1.1.4'
N N 0.0061 0.0033 'International Tables Vol C Tables 4.2.6.8 and 6.1.1.4'
I I -0.4742 1.8119 'International Tables Vol C Tables 4.2.6.8 and 6.1.1.4'

loop_
_geom_angle_atom_site_label_1
_geom_angle_atom_site_label_2
_geom_angle_atom_site_label_3
_geom_angle
C22 B1 C23 107.16(18)
C22 B1 C1 115.54(19)
C23 B1 C1 115.52(19)
C22 B1 I 105.69(15)
C23 B1 I 105.20(15)
C1 B1 I 106.81(14)
C1 N1 C2 109.86(19)
C1 N1 C4 127.9(2)
C2 N1 C4 121.84(19)
C1 N2 C3 109.92(19)
C1 N2 C13 128.2(2)
C3 N2 C13 121.8(2)
N2 C1 N1 105.94(18)
N2 C1 B1 126.8(2)
N1 C1 B1 126.8(2)
C3 C2 N1 106.8(2)
C2 C3 N2 107.5(2)
C9 C4 C5 122.9(2)
C9 C4 N1 117.9(2)
C5 C4 N1 119.1(2)
C6 C5 C4 117.1(2)
C6 C5 C10 120.7(2)
C4 C5 C10 122.2(2)
C5 C6 C7 121.9(2)
C8 C7 C6 118.5(2)
C8 C7 C11 120.8(2)
C6 C7 C11 120.7(2)
C9 C8 C7 122.0(2)
C8 C9 C4 117.5(2)
C8 C9 C12 120.9(2)
C4 C9 C12 121.5(2)
C14 C13 C18 122.5(2)
C14 C13 N2 118.8(2)
C18 C13 N2 118.6(2)
C15 C14 C13 117.5(2)
C15 C14 C19 120.3(2)
C13 C14 C19 122.1(2)
C14 C15 C16 121.8(2)
C17 C16 C15 118.7(2)
C17 C16 C20 121.1(2)
C15 C16 C20 120.1(2)
C16 C17 C18 121.8(2)
C17 C18 C13 117.5(2)
C17 C18 C21 120.7(2)
C13 C18 C21 121.7(2)
N3 C22 B1 173.9(2)
N4 C23 B1 174.3(2)
C22' B1' C23' 107.8(2)
C22' B1' C1' 115.6(2)
C23' B1' C1' 115.9(2)
C22' B1' I' 104.97(16)
C23' B1' I' 104.21(16)
C1' B1' I' 107.20(16)
C1' N1' C2' 110.2(2)
C1' N1' C4' 127.9(2)
C2' N1' C4' 121.9(2)
C1' N2' C3' 110.0(2)
C1' N2' C13' 128.2(2)
C3' N2' C13' 121.5(2)
N1' C1' N2' 105.52(19)
N1' C1' B1' 127.0(2)
N2' C1' B1' 127.0(2)
C3' C2' N1' 106.9(2)
C2' C3' N2' 107.4(2)
C5' C4' C9' 122.9(2)
C5' C4' N1' 118.6(2)
C9' C4' N1' 118.3(2)
C6' C5' C4' 117.4(2)
C6' C5' C10' 120.2(2)
C4' C5' C10' 122.3(2)
C7' C6' C5' 121.7(2)
C6' C7' C8' 118.9(2)
C6' C7' C11' 119.5(2)
C8' C7' C11' 121.6(2)
C9' C8' C7' 121.6(2)
C8' C9' C4' 117.4(2)
C8' C9' C12' 120.8(2)
C4' C9' C12' 121.8(2)
C14' C13' C18' 123.1(2)
C14' C13' N2' 119.1(2)
C18' C13' N2' 117.6(2)
C15' C14' C13' 117.5(2)
C15' C14' C19' 120.5(2)
C13' C14' C19' 121.9(2)
C14' C15' C16' 121.7(2)
C15' C16' C17' 118.9(2)
C15' C16' C20' 120.8(3)
C17' C16' C20' 120.3(3)
C18' C17' C16' 121.6(2)
C17' C18' C13' 117.2(2)
C17' C18' C21' 120.6(2)
C13' C18' C21' 122.2(2)
N3' C22' B1' 174.2(3)
N4' C23' B1' 174.2(2)
C22" B1" C23" 107.33(19)
C22" B1" C1" 115.60(19)
C23" B1" C1" 115.33(19)
C22" B1" I" 104.70(15)
C23" B1" I" 105.34(15)
C1" B1" I" 107.54(15)
C1" N1" C2" 110.33(19)
C1" N1" C4" 127.65(19)
C2" N1" C4" 121.8(2)
C1" N2" C3" 109.87(19)
C1" N2" C13" 128.0(2)
C3" N2" C13" 121.9(2)
N2" C1" N1" 105.76(18)
N2" C1" B1" 126.51(19)
N1" C1" B1" 127.11(19)
C3" C2" N1" 107.1(2)
C2" C3" N2" 106.9(2)
C9" C4" C5" 123.2(2)
C9" C4" N1" 118.1(2)
C5" C4" N1" 118.5(2)
C6" C5" C4" 117.1(2)
C6" C5" C10" 120.7(2)
C4" C5" C10" 122.1(2)
C7" C6" C5" 121.7(2)
C6" C7" C8" 118.9(2)
C6" C7" C11" 120.6(2)
C8" C7" C11" 120.5(2)
C9" C8" C7" 121.6(2)
C8" C9" C4" 117.4(2)
C8" C9" C12" 120.5(2)
C4" C9" C12" 122.1(2)
C18" C13" C14" 123.0(2)
C18" C13" N2" 118.3(2)
C14" C13" N2" 118.6(2)
C15" C14" C13" 116.9(2)
C15" C14" C19" 121.1(2)
C13" C14" C19" 122.1(2)
C14" C15" C16" 122.1(2)
C17" C16" C15" 118.9(2)
C17" C16" C20" 120.6(2)
C15" C16" C20" 120.5(2)
C18" C17" C16" 121.4(2)
C17" C18" C13" 117.8(2)
C17" C18" C21" 120.6(2)
C13" C18" C21" 121.6(2)
N3" C22" B1" 174.7(2)
N4" C23" B1" 174.3(3)

loop_
_geom_bond_atom_site_label_1
_geom_bond_atom_site_label_2
_geom_bond_distance
I B1 2.281(3)
B1 C22 1.586(3)
B1 C23 1.589(3)
B1 C1 1.607(3)
N1 C1 1.352(3)
N1 C2 1.387(3)
N1 C4 1.447(3)
N2 C1 1.346(3)
N2 C3 1.382(3)
N2 C13 1.448(3)
N3 C22 1.143(3)
N4 C23 1.144(3)
C2 C3 1.338(3)
C4 C9 1.394(3)
C4 C5 1.396(3)
C5 C6 1.392(3)
C5 C10 1.500(3)
C6 C7 1.393(4)
C7 C8 1.388(4)
C7 C11 1.505(3)
C8 C9 1.383(3)
C9 C12 1.505(4)
C13 C14 1.396(3)
C13 C18 1.400(3)
C14 C15 1.389(3)
C14 C19 1.504(4)
C15 C16 1.393(4)
C16 C17 1.389(3)
C16 C20 1.507(3)
C17 C18 1.391(3)
C18 C21 1.503(3)
I' B1' 2.295(3)
B1' C22' 1.580(4)
B1' C23' 1.591(3)
B1' C1' 1.601(4)
N1' C1' 1.353(3)
N1' C2' 1.383(3)
N1' C4' 1.449(3)
N2' C1' 1.356(3)
N2' C3' 1.379(3)
N2' C13' 1.450(3)
N3' C22' 1.142(3)
N4' C23' 1.142(3)
C2' C3' 1.343(4)
C4' C5' 1.392(3)
C4' C9' 1.400(3)
C5' C6' 1.390(3)
C5' C10' 1.510(3)
C6' C7' 1.389(4)
C7' C8' 1.396(4)
C7' C11' 1.505(3)
C8' C9' 1.384(3)
C9' C12' 1.511(3)
C13' C14' 1.391(3)
C13' C18' 1.397(3)
C14' C15' 1.389(4)
C14' C19' 1.511(4)
C15' C16' 1.390(4)
C16' C17' 1.394(4)
C16' C20' 1.506(4)
C17' C18' 1.392(3)
C18' C21' 1.505(3)
I" B1" 2.277(3)
B1" C22" 1.582(3)
B1" C23" 1.588(3)
B1" C1" 1.603(3)
N1" C1" 1.356(3)
N1" C2" 1.375(3)
N1" C4" 1.457(3)
N2" C1" 1.350(3)
N2" C3" 1.390(3)
N2" C13" 1.441(3)
N3" C22" 1.145(3)
N4" C23" 1.146(3)
C2" C3" 1.349(4)
C4" C9" 1.389(3)
C4" C5" 1.396(3)
C5" C6" 1.390(3)
C5" C10" 1.508(3)
C6" C7" 1.387(4)
C7" C8" 1.396(3)
C7" C11" 1.510(3)
C8" C9" 1.386(3)
C9" C12" 1.511(3)
C13" C18" 1.393(3)
C13" C14" 1.401(3)
C14" C15" 1.391(3)
C14" C19" 1.499(4)
C15" C16" 1.392(4)
C16" C17" 1.392(4)
C16" C20" 1.508(3)
C17" C18" 1.391(3)
C18" C21" 1.504(3)

loop_
_geom_torsion_atom_site_label_1
_geom_torsion_atom_site_label_2
_geom_torsion_atom_site_label_3
_geom_torsion_atom_site_label_4
_geom_torsion
C3 N2 C1 N1 1.5(3)
C13 N2 C1 N1 -177.8(2)
C3 N2 C1 B1 -170.6(2)
C13 N2 C1 B1 10.1(4)
C2 N1 C1 N2 -1.2(2)
C4 N1 C1 N2 171.8(2)
C2 N1 C1 B1 170.9(2)
C4 N1 C1 B1 -16.1(4)
C22 B1 C1 N2 -160.2(2)
C23 B1 C1 N2 -34.0(3)
I B1 C1 N2 82.6(2)
C22 B1 C1 N1 29.3(3)
C23 B1 C1 N1 155.5(2)
I B1 C1 N1 -87.9(2)
C1 N1 C2 C3 0.5(3)
C4 N1 C2 C3 -173.0(2)
N1 C2 C3 N2 0.4(3)
C1 N2 C3 C2 -1.2(3)
C13 N2 C3 C2 178.1(2)
C1 N1 C4 C9 -79.4(3)
C2 N1 C4 C9 92.9(3)
C1 N1 C4 C5 104.6(3)
C2 N1 C4 C5 -83.0(3)
C9 C4 C5 C6 1.8(4)
N1 C4 C5 C6 177.6(2)
C9 C4 C5 C10 -175.9(2)
N1 C4 C5 C10 -0.1(4)
C4 C5 C6 C7 -0.2(4)
C10 C5 C6 C7 177.6(2)
C5 C6 C7 C8 -1.4(4)
C5 C6 C7 C11 -179.7(2)
C6 C7 C8 C9 1.4(4)
C11 C7 C8 C9 179.8(2)
C7 C8 C9 C4 0.1(4)
C7 C8 C9 C12 180.0(2)
C5 C4 C9 C8 -1.8(4)
N1 C4 C9 C8 -177.6(2)
C5 C4 C9 C12 178.3(2)
N1 C4 C9 C12 2.5(3)
C1 N2 C13 C14 -104.1(3)
C3 N2 C13 C14 76.7(3)
C1 N2 C13 C18 80.3(3)
C3 N2 C13 C18 -98.9(3)
C18 C13 C14 C15 -3.6(4)
N2 C13 C14 C15 -179.1(2)
C18 C13 C14 C19 174.1(2)
N2 C13 C14 C19 -1.4(4)
C13 C14 C15 C16 0.1(4)
C19 C14 C15 C16 -177.7(2)
C14 C15 C16 C17 2.3(4)
C14 C15 C16 C20 -178.4(2)
C15 C16 C17 C18 -1.3(4)
C20 C16 C17 C18 179.5(2)
C16 C17 C18 C13 -2.0(4)
C16 C17 C18 C21 176.6(2)
C14 C13 C18 C17 4.6(4)
N2 C13 C18 C17 -179.9(2)
C14 C13 C18 C21 -174.0(2)
N2 C13 C18 C21 1.5(3)
C2' N1' C1' N2' -0.9(3)
C4' N1' C1' N2' 177.8(2)
C2' N1' C1' B1' 171.6(2)
C4' N1' C1' B1' -9.7(4)
C3' N2' C1' N1' 1.2(3)
C13' N2' C1' N1' -173.0(2)
C3' N2' C1' B1' -171.4(2)
C13' N2' C1' B1' 14.5(4)
C22' B1' C1' N1' 32.0(3)
C23' B1' C1' N1' 159.6(2)
I' B1' C1' N1' -84.6(2)
C22' B1' C1' N2' -157.0(2)
C23' B1' C1' N2' -29.5(3)
I' B1' C1' N2' 86.4(2)
C1' N1' C2' C3' 0.4(3)
C4' N1' C2' C3' -178.5(2)
N1' C2' C3' N2' 0.4(3)
C1' N2' C3' C2' -1.0(3)
C13' N2' C3' C2' 173.6(2)
C1' N1' C4' C5' 102.3(3)
C2' N1' C4' C5' -79.1(3)
C1' N1' C4' C9' -82.2(3)
C2' N1' C4' C9' 96.4(3)
C9' C4' C5' C6' 2.7(4)
N1' C4' C5' C6' 178.0(2)
C9' C4' C5' C10' -173.6(2)
N1' C4' C5' C10' 1.7(3)
C4' C5' C6' C7' 0.2(4)
C10' C5' C6' C7' 176.6(2)
C5' C6' C7' C8' -1.9(4)
C5' C6' C7' C11' 178.6(2)
C6' C7' C8' C9' 0.7(4)
C11' C7' C8' C9' -179.8(2)
C7' C8' C9' C4' 2.1(4)
C7' C8' C9' C12' -177.4(2)
C5' C4' C9' C8' -3.8(4)
N1' C4' C9' C8' -179.1(2)
C5' C4' C9' C12' 175.6(2)
N1' C4' C9' C12' 0.3(3)
C1' N2' C13' C14' -105.3(3)
C3' N2' C13' C14' 81.1(3)
C1' N2' C13' C18' 79.4(3)
C3' N2' C13' C18' -94.2(3)
C18' C13' C14' C15' -2.7(4)
N2' C13' C14' C15' -177.7(2)
C18' C13' C14' C19' 174.5(2)
N2' C13' C14' C19' -0.5(4)
C13' C14' C15' C16' -0.2(4)
C19' C14' C15' C16' -177.3(2)
C14' C15' C16' C17' 2.2(4)
C14' C15' C16' C20' -178.5(2)
C15' C16' C17' C18' -1.4(4)
C20' C16' C17' C18' 179.2(2)
C16' C17' C18' C13' -1.2(4)
C16' C17' C18' C21' 178.9(2)
C14' C13' C18' C17' 3.3(4)
N2' C13' C18' C17' 178.4(2)
C14' C13' C18' C21' -176.8(2)
N2' C13' C18' C21' -1.7(3)
C3" N2" C1" N1" 1.3(3)
C13" N2" C1" N1" -173.3(2)
C3" N2" C1" B1" -170.1(2)
C13" N2" C1" B1" 15.3(4)
C2" N1" C1" N2" -1.1(3)
C4" N1" C1" N2" 174.0(2)
C2" N1" C1" B1" 170.2(2)
C4" N1" C1" B1" -14.6(4)
C22" B1" C1" N2" -157.1(2)
C23" B1" C1" N2" -30.8(3)
I" B1" C1" N2" 86.3(2)
C22" B1" C1" N1" 33.3(3)
C23" B1" C1" N1" 159.6(2)
I" B1" C1" N1" -83.3(2)
C1" N1" C2" C3" 0.5(3)
C4" N1" C2" C3" -174.9(2)
N1" C2" C3" N2" 0.3(3)
C1" N2" C3" C2" -1.0(3)
C13" N2" C3" C2" 174.0(2)
C1" N1" C4" C9" -78.7(3)
C2" N1" C4" C9" 95.9(3)
C1" N1" C4" C5" 106.1(3)
C2" N1" C4" C5" -79.3(3)
C9" C4" C5" C6" 3.4(4)
N1" C4" C5" C6" 178.3(2)
C9" C4" C5" C10" -174.6(2)
N1" C4" C5" C10" 0.3(3)
C4" C5" C6" C7" 0.7(4)
C10" C5" C6" C7" 178.7(2)
C5" C6" C7" C8" -3.1(4)
C5" C6" C7" C11" 177.0(2)
C6" C7" C8" C9" 1.6(4)
C11" C7" C8" C9" -178.5(2)
C7" C8" C9" C4" 2.2(3)
C7" C8" C9" C12" -177.5(2)
C5" C4" C9" C8" -4.8(4)
N1" C4" C9" C8" -179.7(2)
C5" C4" C9" C12" 174.8(2)
N1" C4" C9" C12" -0.1(3)
C1" N2" C13" C18" 80.5(3)
C3" N2" C13" C18" -93.6(3)
C1" N2" C13" C14" -103.5(3)
C3" N2" C13" C14" 82.5(3)
C18" C13" C14" C15" -2.8(4)
N2" C13" C14" C15" -178.7(2)
C18" C13" C14" C19" 175.2(2)
N2" C13" C14" C19" -0.6(4)
C13" C14" C15" C16" 0.5(4)
C19" C14" C15" C16" -177.5(2)
C14" C15" C16" C17" 1.6(4)
C14" C15" C16" C20" 179.7(2)
C15" C16" C17" C18" -1.6(4)
C20" C16" C17" C18" -179.7(2)
C16" C17" C18" C13" -0.5(4)
C16" C17" C18" C21" -180.0(2)
C14" C13" C18" C17" 2.8(4)
N2" C13" C18" C17" 178.7(2)
C14" C13" C18" C21" -177.7(2)
N2" C13" C18" C21" -1.8(3)
